data_4311581
loop_
_publ_author_name
'Donald J. Darensbourg'
'Ryan M. Mackiewicz'
'Jody L. Rodgers'
'Cindy C. Fang'
'Damon R. Billodeaux'
'Joseph H. Reibenspies'

_publ_section_title
;
 Cyclohexene Oxide/CO2 Copolymerization Catalyzed by Chromium(III) Salen
 Complexes and N-Methylimidazole: Effects of Varying Salen Ligand
 Substituents and Relative Cocatalyst Loading
;
_journal_name_full 'Inorganic Chemistry'
_journal_page_first 6024
_journal_page_last 6034
_journal_paper_doi 10.1021/ic049182e
_journal_volume 43
_journal_year 2004
_chemical_formula_sum 'C40 H64 N2 O2'
_chemical_formula_weight 604.93
_chemical_name_systematic
; 
 ? 
;
_space_group_IT_number 14
_symmetry_cell_setting monoclinic
_symmetry_space_group_name_Hall '-P 2ybc'
_symmetry_space_group_name_H-M 'P 1 21/c 1'
_atom_sites_solution_hydrogens geom
_atom_sites_solution_primary direct
_atom_sites_solution_secondary difmap
_audit_creation_method SHELXL-97
_cell_angle_alpha 90.00
_cell_angle_beta 93.309(14)
_cell_angle_gamma 90.00
_cell_formula_units_Z 4
_cell_length_a 11.052(9)
_cell_length_b 30.56(3)
_cell_length_c 11.250(10)
_cell_measurement_reflns_used 173
_cell_measurement_temperature 110(2)
_cell_measurement_theta_max 20.530
_cell_measurement_theta_min 4.590
_cell_volume 3793(6)
_computing_cell_refinement 'Bruker SMART'
_computing_data_collection 'Bruker SMART'
_computing_data_reduction 'Bruker SHELXTL'
_computing_molecular_graphics 'Bruker SHELXTL'
_computing_publication_material 'Bruker SHELXTL'
_computing_structure_refinement 'SHELXL-97 (Sheldrick, 1997)'
_computing_structure_solution 'SHELXS-97 (Sheldrick, 1990)'
_diffrn_ambient_temperature 110(2)
_diffrn_measured_fraction_theta_full 0.991
_diffrn_measured_fraction_theta_max 0.991
_diffrn_measurement_device_type 'CCD area detector'
_diffrn_measurement_method 'phi and omega scans'
_diffrn_radiation_monochromator graphite
_diffrn_radiation_source 'fine-focus sealed tube'
_diffrn_radiation_type MoK\a
_diffrn_radiation_wavelength 0.71073
_diffrn_reflns_av_R_equivalents 0.3521
_diffrn_reflns_av_sigmaI/netI 0.6209
_diffrn_reflns_limit_h_max 11
_diffrn_reflns_limit_h_min -12
_diffrn_reflns_limit_k_max 34
_diffrn_reflns_limit_k_min -34
_diffrn_reflns_limit_l_max 12
_diffrn_reflns_limit_l_min -6
_diffrn_reflns_number 16760
_diffrn_reflns_theta_full 23.39
_diffrn_reflns_theta_max 23.39
_diffrn_reflns_theta_min 1.33
_exptl_absorpt_coefficient_mu 0.064
_exptl_absorpt_correction_type none
_exptl_crystal_colour yellow
_exptl_crystal_density_diffrn 1.059
_exptl_crystal_density_method 'not measured'
_exptl_crystal_description fragment
_exptl_crystal_F_000 1336
_exptl_crystal_size_max 0.50
_exptl_crystal_size_mid 0.40
_exptl_crystal_size_min 0.15
_refine_diff_density_max 0.488
_refine_diff_density_min -0.361
_refine_diff_density_rms 0.088
_refine_ls_extinction_method none
_refine_ls_goodness_of_fit_ref 0.853
_refine_ls_hydrogen_treatment mixed
_refine_ls_matrix_type full
_refine_ls_number_parameters 417
_refine_ls_number_reflns 5497
_refine_ls_number_restraints 258
_refine_ls_restrained_S_all 0.843
_refine_ls_R_factor_all 0.3639
_refine_ls_R_factor_gt 0.1349
_refine_ls_shift/su_max 0.013
_refine_ls_shift/su_mean 0.000
_refine_ls_structure_factor_coef Fsqd
_refine_ls_weighting_details 'calc w=1/[\s^2^(Fo^2^)+(0.0871P)^2^+0.0000P] where P=(Fo^2^+2Fc^2^)/3'
_refine_ls_weighting_scheme calc
_refine_ls_wR_factor_gt 0.2431
_refine_ls_wR_factor_ref 0.3277
_reflns_number_gt 1226
_reflns_number_total 5497
_reflns_threshold_expression >2sigma(I)
_cod_data_source_file ic049182esi20040629_114309_1.cif
_cod_data_source_block cf1
_cod_depositor_comments
;
The following automatic conversions were performed:
'_symmetry_cell_setting' value 'Monoclinic' changed to 'monoclinic'
according to '/home/saulius/struct/CIF-dictionaries/cif_core.dic'
dictionary named 'cif_core.dic' version 2.4.1 from 2010-06-29.

Automatic conversion script
Id: cif_fix_enum 1527 2010-12-29 10:47:43Z saulius 
;
_cod_database_code 4311581

loop_
_symmetry_equiv_pos_as_xyz
'x, y, z'
'-x, y+1/2, -z+1/2'
'-x, -y, -z'
'x, -y-1/2, z-1/2'

loop_
_atom_site_label
_atom_site_type_symbol
_atom_site_fract_x
_atom_site_fract_y
_atom_site_fract_z
_atom_site_U_iso_or_equiv
_atom_site_adp_type
_atom_site_occupancy
_atom_site_symmetry_multiplicity
_atom_site_calc_flag
_atom_site_refinement_flags
_atom_site_disorder_assembly
_atom_site_disorder_group
O1 O 0.2033(6) 0.4376(2) 0.1371(7) 0.010(2) Uani 1 1 d U . .
H1 H 0.1321 0.4311 0.1220 0.015 Uiso 1 1 calc R . .
O2 O 0.3127(7) 0.5660(2) 0.1240(7) 0.018(2) Uani 1 1 d . . .
H2 H 0.3840 0.5736 0.1273 0.027 Uiso 1 1 calc R . .
N1 N 0.2447(8) 0.4542(3) -0.0808(9) 0.011(3) Uani 1 1 d U . .
N2 N 0.2408(8) 0.5457(3) -0.0897(9) 0.014(3) Uani 1 1 d U . .
C27 C 0.1671(11) 0.6089(3) 0.0091(12) 0.0172(15) Uani 1 1 d U . .
C2 C 0.2555(10) 0.5230(3) -0.2041(11) 0.0105(16) Uani 1 1 d U . .
H2A H 0.2003 0.5374 -0.2633 0.013 Uiso 1 1 calc R . .
C14 C 0.2848(11) 0.3728(4) 0.2323(11) 0.0159(14) Uani 1 1 d U . .
C26 C 0.1757(11) 0.5798(4) -0.0919(11) 0.017(2) Uani 1 1 d U . .
H26 H 0.1310 0.5866 -0.1621 0.020 Uiso 1 1 calc R . .
C11 C 0.3113(10) 0.4200(4) -0.0784(11) 0.0164(19) Uani 1 1 d U . .
H11 H 0.3499 0.4122 -0.1467 0.020 Uiso 1 1 calc R . .
C3 C 0.0853(10) 0.4646(4) -0.2370(11) 0.0130(16) Uani 1 1 d U . .
C12 C 0.3293(11) 0.3923(4) 0.0288(11) 0.0168(15) Uani 1 1 d U . .
C16 C 0.4272(11) 0.3284(4) 0.1153(12) 0.0207(14) Uani 1 1 d U . .
C18 C 0.2237(11) 0.3823(4) 0.3478(11) 0.0155(16) Uani 1 1 d U . .
C33 C 0.3143(12) 0.6246(4) 0.3248(11) 0.0176(16) Uani 1 1 d U . .
C13 C 0.2718(11) 0.4015(4) 0.1356(11) 0.0160(15) Uani 1 1 d U . .
C6 C 0.0508(11) 0.4838(4) -0.3627(10) 0.020(3) Uani 1 1 d U . .
H6A H -0.0296 0.4745 -0.3881 0.029 Uiso 1 1 calc R . .
H6B H 0.1071 0.4734 -0.4182 0.029 Uiso 1 1 calc R . .
H6C H 0.0538 0.5151 -0.3594 0.029 Uiso 1 1 calc R . .
C28 C 0.2422(11) 0.6011(4) 0.1158(11) 0.0164(16) Uani 1 1 d U . .
C37 C -0.0003(12) 0.7140(4) 0.0859(12) 0.0252(17) Uani 1 1 d U . .
C7 C 0.3826(11) 0.5308(4) -0.2429(11) 0.0122(16) Uani 1 1 d U . .
C1 C 0.2170(10) 0.4733(3) -0.2015(11) 0.0116(16) Uani 1 1 d U . .
H1A H 0.2658 0.4575 -0.2576 0.014 Uiso 1 1 calc R . .
C31 C 0.0815(12) 0.6739(4) 0.0916(12) 0.0212(15) Uani 1 1 d U . .
C4 C -0.0067(10) 0.4809(4) -0.1548(10) 0.017(3) Uani 1 1 d U . .
H4A H 0.0032 0.5118 -0.1433 0.025 Uiso 1 1 calc R . .
H4B H 0.0044 0.4662 -0.0794 0.025 Uiso 1 1 calc R . .
H4C H -0.0867 0.4750 -0.1888 0.025 Uiso 1 1 calc R . .
C38 C -0.0739(11) 0.7166(4) -0.0325(11) 0.029(3) Uani 1 1 d U . .
H38A H -0.1182 0.6899 -0.0458 0.044 Uiso 1 1 calc R . .
H38B H -0.0203 0.7210 -0.0956 0.044 Uiso 1 1 calc R . .
H38C H -0.1297 0.7407 -0.0308 0.044 Uiso 1 1 calc R . .
C17 C 0.4052(11) 0.3566(4) 0.0232(11) 0.0186(16) Uani 1 1 d U . .
H17 H 0.4432 0.3515 -0.0471 0.022 Uiso 1 1 calc R . .
C8 C 0.4824(10) 0.5151(4) -0.1608(10) 0.016(3) Uani 1 1 d U . .
H8A H 0.4783 0.5294 -0.0853 0.025 Uiso 1 1 calc R . .
H8B H 0.5587 0.5215 -0.1936 0.025 Uiso 1 1 calc R . .
H8C H 0.4750 0.4840 -0.1502 0.025 Uiso 1 1 calc R . .
C22 C 0.5079(12) 0.2879(4) 0.1123(12) 0.0254(17) Uani 1 1 d U . .
C30 C 0.1577(11) 0.6660(4) 0.1940(11) 0.0193(16) Uani 1 1 d U . .
H30 H 0.1551 0.6861 0.2557 0.023 Uiso 1 1 calc R . .
C35 C 0.4477(10) 0.6268(4) 0.3004(10) 0.021(3) Uani 1 1 d U . .
H35A H 0.4639 0.6074 0.2363 0.031 Uiso 1 1 calc R . .
H35B H 0.4955 0.6183 0.3706 0.031 Uiso 1 1 calc R . .
H35C H 0.4682 0.6562 0.2790 0.031 Uiso 1 1 calc R . .
C32 C 0.0904(11) 0.6444(3) -0.0007(12) 0.0188(16) Uani 1 1 d U . .
H32 H 0.0435 0.6486 -0.0711 0.023 Uiso 1 1 calc R . .
C15 C 0.3615(10) 0.3375(4) 0.2172(11) 0.0178(15) Uani 1 1 d U . .
H15 H 0.3708 0.3178 0.2801 0.021 Uiso 1 1 calc R . .
C36 C 0.2911(11) 0.6599(3) 0.4189(10) 0.021(3) Uani 1 1 d U . .
H36A H 0.3024 0.6884 0.3854 0.032 Uiso 1 1 calc R . .
H36B H 0.3468 0.6559 0.4867 0.032 Uiso 1 1 calc R . .
H36C H 0.2095 0.6572 0.4431 0.032 Uiso 1 1 calc R . .
C29 C 0.2357(11) 0.6313(4) 0.2111(11) 0.0173(14) Uani 1 1 d U . .
C34 C 0.2861(11) 0.5815(4) 0.3829(10) 0.022(3) Uani 1 1 d U . .
H34A H 0.2021 0.5808 0.4001 0.034 Uiso 1 1 calc R . .
H34B H 0.3353 0.5784 0.4556 0.034 Uiso 1 1 calc R . .
H34C H 0.3031 0.5579 0.3300 0.034 Uiso 1 1 calc R . .
C24 C 0.4306(11) 0.2479(4) 0.1217(12) 0.033(3) Uani 1 1 d U . .
H24A H 0.4788 0.2223 0.1102 0.050 Uiso 1 1 calc R . .
H24B H 0.3651 0.2490 0.0619 0.050 Uiso 1 1 calc R . .
H24C H 0.3985 0.2469 0.1992 0.050 Uiso 1 1 calc R . .
C21 C 0.2511(11) 0.3450(4) 0.4394(10) 0.019(3) Uani 1 1 d U . .
H21A H 0.3372 0.3421 0.4539 0.029 Uiso 1 1 calc R . .
H21B H 0.2183 0.3180 0.4082 0.029 Uiso 1 1 calc R . .
H21C H 0.2147 0.3519 0.5126 0.029 Uiso 1 1 calc R . .
C9 C 0.3993(10) 0.5094(4) -0.3660(10) 0.018(3) Uani 1 1 d U . .
H9A H 0.4071 0.4782 -0.3566 0.027 Uiso 1 1 calc R . .
H9B H 0.4710 0.5208 -0.3989 0.027 Uiso 1 1 calc R . .
H9C H 0.3301 0.5158 -0.4186 0.027 Uiso 1 1 calc R . .
C40 C 0.0700(11) 0.7563(4) 0.1032(12) 0.032(3) Uani 1 1 d U . .
H40A H 0.0144 0.7803 0.1078 0.048 Uiso 1 1 calc R . .
H40B H 0.1198 0.7607 0.0371 0.048 Uiso 1 1 calc R . .
H40C H 0.1203 0.7547 0.1755 0.048 Uiso 1 1 calc R . .
C19 C 0.0859(10) 0.3835(4) 0.3270(10) 0.018(3) Uani 1 1 d U . .
H19A H 0.0490 0.3823 0.4021 0.027 Uiso 1 1 calc R . .
H19B H 0.0597 0.3588 0.2793 0.027 Uiso 1 1 calc R . .
H19C H 0.0623 0.4100 0.2863 0.027 Uiso 1 1 calc R . .
C20 C 0.2693(10) 0.4243(4) 0.4021(10) 0.018(3) Uani 1 1 d U . .
H20A H 0.2483 0.4481 0.3491 0.027 Uiso 1 1 calc R . .
H20B H 0.3558 0.4229 0.4152 0.027 Uiso 1 1 calc R . .
H20C H 0.2331 0.4289 0.4766 0.027 Uiso 1 1 calc R . .
C23 C 0.5750(11) 0.2864(4) -0.0058(12) 0.035(3) Uani 1 1 d U . .
H23A H 0.6216 0.3127 -0.0132 0.053 Uiso 1 1 calc R . .
H23B H 0.5166 0.2842 -0.0721 0.053 Uiso 1 1 calc R . .
H23C H 0.6279 0.2615 -0.0048 0.053 Uiso 1 1 calc R . .
C5 C 0.0708(10) 0.4136(3) -0.2510(11) 0.017(3) Uani 1 1 d U . .
H5A H 0.0796 0.4000 -0.1740 0.026 Uiso 1 1 calc R . .
H5B H 0.1320 0.4027 -0.3004 0.026 Uiso 1 1 calc R . .
H5C H -0.0079 0.4071 -0.2871 0.026 Uiso 1 1 calc R . .
C10 C 0.3978(10) 0.5809(3) -0.2613(10) 0.017(3) Uani 1 1 d U . .
H10A H 0.3273 0.5922 -0.3046 0.025 Uiso 1 1 calc R . .
H10B H 0.4681 0.5862 -0.3054 0.025 Uiso 1 1 calc R . .
H10C H 0.4073 0.5951 -0.1852 0.025 Uiso 1 1 calc R . .
C39 C -0.0934(11) 0.7103(4) 0.1802(12) 0.032(3) Uani 1 1 d U . .
H39A H -0.1423 0.7362 0.1794 0.048 Uiso 1 1 calc R . .
H39B H -0.0524 0.7069 0.2572 0.048 Uiso 1 1 calc R . .
H39C H -0.1443 0.6853 0.1633 0.048 Uiso 1 1 calc R . .
C25 C 0.6030(11) 0.2896(4) 0.2140(11) 0.032(3) Uani 1 1 d U . .
H25A H 0.5644 0.2886 0.2882 0.048 Uiso 1 1 calc R . .
H25B H 0.6486 0.3162 0.2096 0.048 Uiso 1 1 calc R . .
H25C H 0.6565 0.2650 0.2089 0.048 Uiso 1 1 calc R . .

loop_
_atom_site_aniso_label
_atom_site_aniso_U_11
_atom_site_aniso_U_22
_atom_site_aniso_U_33
_atom_site_aniso_U_23
_atom_site_aniso_U_13
_atom_site_aniso_U_12
O1 0.011(3) 0.010(3) 0.009(3) -0.001(2) 0.002(3) 0.002(2)
O2 0.020(6) 0.029(5) 0.005(5) 0.003(5) -0.003(5) 0.012(4)
N1 0.013(3) 0.012(3) 0.009(4) -0.002(3) 0.000(3) -0.003(3)
N2 0.015(4) 0.015(3) 0.013(4) 0.002(3) 0.002(3) 0.000(3)
C27 0.032(3) 0.006(3) 0.013(3) -0.002(3) 0.002(3) 0.001(3)
C2 0.015(3) 0.009(3) 0.007(3) -0.003(3) -0.002(3) 0.007(3)
C14 0.026(3) 0.014(3) 0.008(3) 0.001(3) 0.003(3) 0.004(3)
C26 0.031(4) 0.008(4) 0.011(4) -0.001(3) 0.002(4) 0.001(4)
C11 0.026(4) 0.015(4) 0.008(4) 0.001(4) 0.005(4) 0.000(4)
C3 0.017(3) 0.014(3) 0.009(3) 0.004(3) 0.000(3) 0.006(3)
C12 0.027(3) 0.014(3) 0.010(3) 0.002(3) 0.004(3) 0.002(3)
C16 0.031(3) 0.015(3) 0.016(3) 0.003(3) 0.001(3) 0.004(3)
C18 0.026(3) 0.015(3) 0.006(3) 0.002(3) 0.005(3) 0.005(3)
C33 0.035(3) 0.007(3) 0.011(3) -0.006(3) 0.001(3) -0.001(3)
C13 0.026(3) 0.014(3) 0.009(3) 0.000(3) 0.004(3) 0.003(3)
C6 0.023(5) 0.024(5) 0.012(5) -0.003(5) 0.001(5) 0.003(5)
C28 0.032(3) 0.004(3) 0.013(3) -0.003(3) 0.001(3) 0.000(3)
C37 0.039(4) 0.013(3) 0.024(3) -0.003(3) 0.003(3) 0.007(3)
C7 0.016(3) 0.012(3) 0.008(3) -0.005(3) -0.001(3) 0.007(3)
C1 0.016(3) 0.010(3) 0.008(3) 0.002(3) -0.001(3) 0.007(3)
C31 0.035(3) 0.010(3) 0.018(3) -0.002(3) 0.003(3) 0.003(3)
C4 0.021(5) 0.015(5) 0.014(5) 0.009(5) -0.002(5) 0.004(5)
C38 0.044(6) 0.016(5) 0.028(6) 0.001(5) 0.002(5) 0.013(5)
C17 0.029(3) 0.015(3) 0.012(3) 0.002(3) 0.003(3) 0.002(3)
C8 0.018(5) 0.021(5) 0.010(5) -0.011(5) 0.001(5) 0.003(5)
C22 0.036(4) 0.016(3) 0.025(3) 0.003(3) 0.000(3) 0.007(3)
C30 0.035(3) 0.008(3) 0.015(3) -0.004(3) 0.002(3) 0.000(3)
C35 0.036(5) 0.014(5) 0.012(5) -0.009(5) 0.000(5) 0.000(5)
C32 0.033(3) 0.007(3) 0.016(3) -0.002(3) 0.003(3) 0.001(3)
C15 0.029(3) 0.014(3) 0.010(3) 0.003(3) 0.001(3) 0.004(3)
C36 0.039(6) 0.015(5) 0.010(5) -0.004(5) -0.002(5) 0.000(5)
C29 0.034(3) 0.006(3) 0.013(3) -0.004(3) 0.001(3) 0.000(3)
C34 0.041(6) 0.015(5) 0.011(5) -0.009(5) -0.001(5) -0.002(5)
C24 0.042(6) 0.021(5) 0.037(6) 0.000(5) 0.001(5) 0.008(5)
C21 0.028(5) 0.022(5) 0.009(5) 0.000(5) 0.006(5) 0.005(5)
C9 0.021(5) 0.020(5) 0.012(5) 0.001(5) -0.003(5) 0.003(5)
C40 0.045(6) 0.019(5) 0.032(6) -0.003(5) 0.007(5) 0.011(5)
C19 0.028(5) 0.020(5) 0.007(5) 0.004(5) 0.011(5) 0.005(5)
C20 0.030(5) 0.018(5) 0.007(5) 0.004(5) 0.001(5) 0.005(5)
C23 0.046(6) 0.020(5) 0.040(6) 0.003(5) 0.001(5) 0.015(5)
C5 0.019(3) 0.020(3) 0.013(3) -0.001(3) 0.000(3) 0.002(3)
C10 0.023(5) 0.022(5) 0.005(5) -0.004(5) 0.003(5) 0.007(5)
C39 0.044(6) 0.017(5) 0.034(6) -0.005(5) 0.002(5) 0.013(5)
C25 0.039(6) 0.021(5) 0.033(6) 0.003(5) -0.005(5) 0.014(5)

loop_
_atom_type_symbol
_atom_type_description
_atom_type_scat_dispersion_real
_atom_type_scat_dispersion_imag
_atom_type_scat_source
C C 0.0033 0.0016 'International Tables Vol C Tables 4.2.6.8 and 6.1.1.4'
H H 0.0000 0.0000 'International Tables Vol C Tables 4.2.6.8 and 6.1.1.4'
N N 0.0061 0.0033 'International Tables Vol C Tables 4.2.6.8 and 6.1.1.4'
O O 0.0106 0.0060 'International Tables Vol C Tables 4.2.6.8 and 6.1.1.4'

loop_
_geom_angle_atom_site_label_1
_geom_angle_atom_site_label_2
_geom_angle_atom_site_label_3
_geom_angle
_geom_angle_site_symmetry_1
_geom_angle_site_symmetry_3
_geom_angle_publ_flag
C11 N1 C1 115.2(10) . . ?
C26 N2 C2 117.4(11) . . ?
C32 C27 C28 121.4(12) . . ?
C32 C27 C26 119.2(12) . . ?
C28 C27 C26 119.4(11) . . ?
N2 C2 C7 109.1(9) . . ?
N2 C2 C1 113.1(10) . . ?
C7 C2 C1 114.3(9) . . ?
C15 C14 C13 115.3(11) . . ?
C15 C14 C18 123.7(11) . . ?
C13 C14 C18 120.8(11) . . ?
N2 C26 C27 123.5(12) . . ?
N1 C11 C12 122.4(12) . . ?
C4 C3 C1 117.2(10) . . ?
C4 C3 C6 107.3(9) . . ?
C1 C3 C6 110.8(9) . . ?
C4 C3 C5 108.8(10) . . ?
C1 C3 C5 106.9(9) . . ?
C6 C3 C5 105.2(10) . . ?
C17 C12 C13 119.9(12) . . ?
C17 C12 C11 118.0(11) . . ?
C13 C12 C11 122.1(11) . . ?
C17 C16 C15 114.5(11) . . ?
C17 C16 C22 125.2(12) . . ?
C15 C16 C22 120.3(12) . . ?
C20 C18 C14 110.8(10) . . ?
C20 C18 C19 110.6(10) . . ?
C14 C18 C19 111.1(10) . . ?
C20 C18 C21 108.1(9) . . ?
C14 C18 C21 110.2(10) . . ?
C19 C18 C21 105.8(9) . . ?
C35 C33 C34 110.1(10) . . ?
C35 C33 C29 110.9(10) . . ?
C34 C33 C29 111.1(10) . . ?
C35 C33 C36 107.2(10) . . ?
C34 C33 C36 105.4(9) . . ?
C29 C33 C36 112.0(10) . . ?
O1 C13 C14 122.7(11) . . ?
O1 C13 C12 117.1(11) . . ?
C14 C13 C12 120.2(11) . . ?
O2 C28 C29 121.9(12) . . ?
O2 C28 C27 120.1(11) . . ?
C29 C28 C27 118.0(11) . . ?
C40 C37 C38 108.2(11) . . ?
C40 C37 C39 109.7(11) . . ?
C38 C37 C39 105.4(11) . . ?
C40 C37 C31 112.5(11) . . ?
C38 C37 C31 111.4(11) . . ?
C39 C37 C31 109.4(11) . . ?
C8 C7 C2 116.2(10) . . ?
C8 C7 C9 107.3(9) . . ?
C2 C7 C9 110.5(9) . . ?
C8 C7 C10 108.7(10) . . ?
C2 C7 C10 107.5(9) . . ?
C9 C7 C10 106.1(10) . . ?
N1 C1 C3 108.4(9) . . ?
N1 C1 C2 110.6(10) . . ?
C3 C1 C2 114.8(9) . . ?
C32 C31 C30 115.9(11) . . ?
C32 C31 C37 124.2(12) . . ?
C30 C31 C37 119.9(12) . . ?
C16 C17 C12 123.3(12) . . ?
C24 C22 C25 110.4(12) . . ?
C24 C22 C16 108.8(10) . . ?
C25 C22 C16 109.8(11) . . ?
C24 C22 C23 109.7(11) . . ?
C25 C22 C23 107.6(11) . . ?
C16 C22 C23 110.5(11) . . ?
C29 C30 C31 126.0(12) . . ?
C27 C32 C31 121.5(13) . . ?
C14 C15 C16 126.6(12) . . ?
C30 C29 C28 117.1(12) . . ?
C30 C29 C33 123.1(11) . . ?
C28 C29 C33 119.8(11) . . ?

loop_
_geom_bond_atom_site_label_1
_geom_bond_atom_site_label_2
_geom_bond_distance
_geom_bond_site_symmetry_2
_geom_bond_publ_flag
O1 C13 1.340(12) . ?
O2 C28 1.325(13) . ?
N1 C11 1.278(13) . ?
N1 C1 1.493(13) . ?
N2 C26 1.268(13) . ?
N2 C2 1.478(13) . ?
C27 C32 1.376(15) . ?
C27 C28 1.439(16) . ?
C27 C26 1.451(15) . ?
C2 C7 1.514(14) . ?
C2 C1 1.580(13) . ?
C14 C15 1.388(14) . ?
C14 C13 1.398(15) . ?
C14 C18 1.526(16) . ?
C11 C12 1.478(15) . ?
C3 C4 1.499(14) . ?
C3 C1 1.510(15) . ?
C3 C6 1.558(15) . ?
C3 C5 1.573(14) . ?
C12 C17 1.380(15) . ?
C12 C13 1.420(16) . ?
C16 C17 1.358(15) . ?
C16 C15 1.419(16) . ?
C16 C22 1.526(16) . ?
C18 C20 1.496(15) . ?
C18 C19 1.529(15) . ?
C18 C21 1.554(15) . ?
C33 C35 1.516(15) . ?
C33 C34 1.511(15) . ?
C33 C29 1.518(16) . ?
C33 C36 1.542(14) . ?
C28 C29 1.420(15) . ?
C37 C40 1.514(16) . ?
C37 C38 1.522(16) . ?
C37 C39 1.524(16) . ?
C37 C31 1.523(16) . ?
C7 C8 1.476(14) . ?
C7 C9 1.552(14) . ?
C7 C10 1.556(15) . ?
C31 C32 1.383(15) . ?
C31 C30 1.409(16) . ?
C22 C24 1.498(16) . ?
C22 C25 1.509(16) . ?
C22 C23 1.559(17) . ?
C30 C29 1.373(15) . ?
